data_7701258
loop_
_publ_author_name
'Li, Jian-Fang'
'Du, Peng'
'Liu, Ying-Ying'
'Xu, Guo-Hai'
'Ma, Jian-Fang'

_publ_section_title
;
 Three thiacalix[4]arene-based Cu(i) coordination polymers: catalytic
 activities for azide-alkyne cycloaddition reactions and luminescence
 properties.
;
_journal_issue 12
_journal_name_full 'Dalton transactions (Cambridge, England : 2003)'
_journal_page_first 3715
_journal_page_last 3722
_journal_paper_doi 10.1039/c9dt03060c
_journal_volume 49
_journal_year 2020
_chemical_formula_moiety 'C64 H68 Br3 Cu3 N4 O4 S4'
_chemical_formula_sum 'C64 H68 Br3 Cu3 N4 O4 S4'
_chemical_formula_weight 1515.81
_space_group_crystal_system triclinic
_space_group_IT_number 2
_space_group_name_Hall '-P 1'
_space_group_name_H-M_alt 'P -1'
_symmetry_space_group_name_Hall '-P 1'
_symmetry_space_group_name_H-M 'P -1'
_atom_sites_solution_hydrogens geom
_audit_creation_method SHELXL-2018/3
_audit_update_record
;
2019-09-12 deposited with the CCDC.    2019-09-12 downloaded from the CCDC.
;
_cell_angle_alpha 108.212(5)
_cell_angle_beta 91.375(4)
_cell_angle_gamma 99.797(5)
_cell_formula_units_Z 2
_cell_length_a 10.9843(7)
_cell_length_b 16.0778(11)
_cell_length_c 19.4622(10)
_cell_measurement_reflns_used 5180
_cell_measurement_temperature 298(2)
_cell_measurement_theta_max 25.5070
_cell_measurement_theta_min 3.7680
_cell_volume 3206.3(4)
_computing_cell_refinement 'Bruker FRAMBO'
_computing_data_collection 'Bruker FRAMBO'
_computing_data_reduction 'Bruker SHELXTL'
_computing_molecular_graphics 'Bruker SHELXTL'
_computing_publication_material 'Bruker SHELXTL'
_computing_structure_refinement 'SHELXL-2018/3 (Sheldrick, 2018)'
_computing_structure_solution 'Bruker SHELXTL'
_diffrn_ambient_temperature 298(2)
_diffrn_measured_fraction_theta_full 0.996
_diffrn_measured_fraction_theta_max 0.996
_diffrn_measurement_device_type 'multiwire proportional'
_diffrn_measurement_method 'phi and omega scans'
_diffrn_radiation_type MoK\a
_diffrn_radiation_wavelength 0.71073
_diffrn_reflns_av_R_equivalents 0.0443
_diffrn_reflns_av_unetI/netI 0.0796
_diffrn_reflns_Laue_measured_fraction_full 0.996
_diffrn_reflns_Laue_measured_fraction_max 0.996
_diffrn_reflns_limit_h_max 13
_diffrn_reflns_limit_h_min -11
_diffrn_reflns_limit_k_max 19
_diffrn_reflns_limit_k_min -12
_diffrn_reflns_limit_l_max 23
_diffrn_reflns_limit_l_min -23
_diffrn_reflns_number 20591
_diffrn_reflns_point_group_measured_fraction_full 0.996
_diffrn_reflns_point_group_measured_fraction_max 0.996
_diffrn_reflns_theta_full 25.000
_diffrn_reflns_theta_max 25.000
_diffrn_reflns_theta_min 3.253
_exptl_absorpt_coefficient_mu 3.035
_exptl_absorpt_correction_T_max 1.00000
_exptl_absorpt_correction_T_min 0.66304
_exptl_absorpt_correction_type multi-scan
_exptl_absorpt_process_details
;
CrysAlisPro 1.171.39.38a (Rigaku Oxford Diffraction, 2017)
Empirical absorption correction using spherical harmonics,
 implemented in SCALE3 ABSPACK scaling algorithm.
;
_exptl_crystal_colour Yellow
_exptl_crystal_density_diffrn 1.570
_exptl_crystal_density_method 'not measured'
_exptl_crystal_description Strip
_exptl_crystal_F_000 1536
_exptl_crystal_size_max 0.210
_exptl_crystal_size_mid 0.190
_exptl_crystal_size_min 0.180
_refine_diff_density_max 0.725
_refine_diff_density_min -0.706
_refine_diff_density_rms 0.092
_refine_ls_extinction_method none
_refine_ls_goodness_of_fit_ref 0.979
_refine_ls_hydrogen_treatment constr
_refine_ls_matrix_type full
_refine_ls_number_parameters 739
_refine_ls_number_reflns 11234
_refine_ls_number_restraints 0
_refine_ls_restrained_S_all 0.979
_refine_ls_R_factor_all 0.0908
_refine_ls_R_factor_gt 0.0533
_refine_ls_shift/su_max 0.000
_refine_ls_shift/su_mean 0.000
_refine_ls_structure_factor_coef Fsqd
_refine_ls_weighting_details 'w=1/[\s^2^(Fo^2^)+(0.0474P)^2^+2.2683P] where P=(Fo^2^+2Fc^2^)/3'
_refine_ls_weighting_scheme calc
_refine_ls_wR_factor_gt 0.1106
_refine_ls_wR_factor_ref 0.1255
_reflns_Friedel_coverage 0.000
_reflns_number_gt 7683
_reflns_number_total 11234
_reflns_threshold_expression 'I > 2\s(I)'
_cod_data_source_file c9dt03060c2.cif
_cod_data_source_block compound-2
_cod_depositor_comments 'Adding full bibliography for 7701257--7701259.cif.'
_cod_database_code 7701258
_shelx_shelxl_version_number 2018/3
_shelx_space_group_comment
;
The symmetry employed for this shelxl refinement is uniquely defined
by the following loop, which should always be used as a source of
symmetry information in preference to the above space-group names.
They are only intended as comments.
;
_shelx_estimated_absorpt_t_min 0.568
_shelx_estimated_absorpt_t_max 0.611

loop_
_space_group_symop_operation_xyz
'x, y, z'
'-x, -y, -z'

loop_
_atom_site_label
_atom_site_type_symbol
_atom_site_fract_x
_atom_site_fract_y
_atom_site_fract_z
_atom_site_U_iso_or_equiv
_atom_site_adp_type
_atom_site_occupancy
_atom_site_site_symmetry_order
_atom_site_calc_flag
_atom_site_refinement_flags_posn
_atom_site_refinement_flags_adp
Cu1 Cu 0.34297(7) -0.24181(5) -0.14830(4) 0.0501(2) Uani 1 1 d . .
Cu2 Cu 0.66796(7) -0.67132(5) 0.37402(4) 0.0555(2) Uani 1 1 d . .
Cu3 Cu 0.83596(7) -0.69644(6) 0.26690(4) 0.0594(2) Uani 1 1 d . .
Br1 Br 0.14078(5) -0.35381(5) -0.17031(3) 0.05496(19) Uani 1 1 d . .
Br2 Br 0.86600(5) -0.74071(4) 0.36526(3) 0.05013(17) Uani 1 1 d . .
Br3 Br 0.54403(5) -0.72653(4) 0.25718(3) 0.04520(16) Uani 1 1 d . .
C1 C 0.7316(4) -0.0956(3) 0.3286(2) 0.0267(11) Uani 1 1 d . .
C2 C 0.6626(4) -0.0618(3) 0.3871(2) 0.0261(11) Uani 1 1 d . .
C3 C 0.6930(4) -0.0679(3) 0.4541(2) 0.0305(11) Uani 1 1 d . .
H3 H 0.645305 -0.045514 0.491981 0.037 Uiso 1 1 calc R U
C4 C 0.7923(4) -0.1063(3) 0.4680(2) 0.0294(11) Uani 1 1 d . .
C5 C 0.8525(4) -0.1453(3) 0.4072(2) 0.0278(11) Uani 1 1 d . .
H5 H 0.914820 -0.175694 0.412986 0.033 Uiso 1 1 calc R U
C6 C 0.8244(4) -0.1411(3) 0.3390(2) 0.0241(10) Uani 1 1 d . .
C7 C 0.8301(5) -0.1032(4) 0.5440(3) 0.0378(13) Uani 1 1 d . .
C8 C 0.8400(5) -0.0089(4) 0.5960(3) 0.0521(16) Uani 1 1 d . .
H8A H 0.864089 -0.007359 0.644232 0.078 Uiso 1 1 calc R U
H8B H 0.901051 0.030987 0.581267 0.078 Uiso 1 1 calc R U
H8C H 0.761173 0.009136 0.595449 0.078 Uiso 1 1 calc R U
C9 C 0.7319(7) -0.1652(5) 0.5678(4) 0.095(3) Uani 1 1 d . .
H9A H 0.755449 -0.163456 0.616150 0.143 Uiso 1 1 calc R U
H9B H 0.653642 -0.146333 0.567046 0.143 Uiso 1 1 calc R U
H9C H 0.724562 -0.224979 0.535283 0.143 Uiso 1 1 calc R U
C10 C 0.9582(7) -0.1270(6) 0.5493(4) 0.090(3) Uani 1 1 d . .
H10A H 0.979185 -0.124290 0.598210 0.135 Uiso 1 1 calc R U
H10B H 0.957273 -0.186186 0.517118 0.135 Uiso 1 1 calc R U
H10C H 1.018685 -0.085469 0.535847 0.135 Uiso 1 1 calc R U
C11 C 0.3857(4) -0.1469(3) 0.2976(2) 0.0274(11) Uani 1 1 d . .
C12 C 0.4410(4) -0.0594(3) 0.3074(2) 0.0267(11) Uani 1 1 d . .
C13 C 0.4002(4) -0.0129(3) 0.2653(3) 0.0278(11) Uani 1 1 d . .
H13 H 0.439500 0.045487 0.272361 0.033 Uiso 1 1 calc R U
C14 C 0.3013(4) -0.0519(3) 0.2123(2) 0.0256(11) Uani 1 1 d . .
C15 C 0.2482(4) -0.1394(3) 0.2023(3) 0.0318(12) Uani 1 1 d . .
H15 H 0.183532 -0.167411 0.166437 0.038 Uiso 1 1 calc R U
C16 C 0.2883(4) -0.1871(3) 0.2443(3) 0.0297(11) Uani 1 1 d . .
C17 C 0.2523(4) 0.0027(3) 0.1689(3) 0.0308(11) Uani 1 1 d . .
C18 C 0.1558(5) -0.0564(4) 0.1082(3) 0.0529(16) Uani 1 1 d . .
H18A H 0.191994 -0.102609 0.076183 0.079 Uiso 1 1 calc R U
H18B H 0.086886 -0.082783 0.128704 0.079 Uiso 1 1 calc R U
H18C H 0.127576 -0.021201 0.081585 0.079 Uiso 1 1 calc R U
C19 C 0.1945(6) 0.0753(5) 0.2191(3) 0.070(2) Uani 1 1 d . .
H19A H 0.255050 0.112785 0.257509 0.105 Uiso 1 1 calc R U
H19B H 0.166245 0.110360 0.192358 0.105 Uiso 1 1 calc R U
H19C H 0.125555 0.048778 0.239477 0.105 Uiso 1 1 calc R U
C20 C 0.3570(5) 0.0451(4) 0.1327(3) 0.0575(17) Uani 1 1 d . .
H20A H 0.393832 -0.000755 0.100751 0.086 Uiso 1 1 calc R U
H20B H 0.323871 0.077831 0.105387 0.086 Uiso 1 1 calc R U
H20C H 0.418764 0.084877 0.169334 0.086 Uiso 1 1 calc R U
C21 C 0.3925(4) -0.3842(3) 0.1978(2) 0.0282(11) Uani 1 1 d . .
C22 C 0.2882(4) -0.3710(3) 0.2360(3) 0.0298(11) Uani 1 1 d . .
C23 C 0.2410(4) -0.4286(3) 0.2729(3) 0.0296(11) Uani 1 1 d . .
H23 H 0.171198 -0.418787 0.298200 0.036 Uiso 1 1 calc R U
C24 C 0.2941(4) -0.5000(3) 0.2734(2) 0.0259(11) Uani 1 1 d . .
C25 C 0.4016(4) -0.5105(3) 0.2372(2) 0.0275(11) Uani 1 1 d . .
H25 H 0.441364 -0.556742 0.238438 0.033 Uiso 1 1 calc R U
C26 C 0.4509(4) -0.4538(3) 0.1995(3) 0.0274(11) Uani 1 1 d . .
C27 C 0.2375(4) -0.5670(3) 0.3102(2) 0.0277(11) Uani 1 1 d . .
C28 C 0.1225(4) -0.5407(4) 0.3483(3) 0.0426(14) Uani 1 1 d . .
H28A H 0.144905 -0.482763 0.384106 0.064 Uiso 1 1 calc R U
H28B H 0.060595 -0.539462 0.313211 0.064 Uiso 1 1 calc R U
H28C H 0.090188 -0.583487 0.371527 0.064 Uiso 1 1 calc R U
C29 C 0.1989(5) -0.6591(4) 0.2539(3) 0.0420(13) Uani 1 1 d . .
H29A H 0.269640 -0.676803 0.229377 0.063 Uiso 1 1 calc R U
H29B H 0.166115 -0.701232 0.277595 0.063 Uiso 1 1 calc R U
H29C H 0.136523 -0.657207 0.219278 0.063 Uiso 1 1 calc R U
C30 C 0.3316(5) -0.5729(4) 0.3674(3) 0.0418(14) Uani 1 1 d . .
H30A H 0.356826 -0.515356 0.403328 0.063 Uiso 1 1 calc R U
H30B H 0.293969 -0.614759 0.390265 0.063 Uiso 1 1 calc R U
H30C H 0.402651 -0.592451 0.344364 0.063 Uiso 1 1 calc R U
C31 C 0.7438(4) -0.3306(3) 0.2038(2) 0.0272(11) Uani 1 1 d . .
C32 C 0.6736(4) -0.3905(3) 0.1419(3) 0.0291(11) Uani 1 1 d . .
C33 C 0.6960(4) -0.3835(3) 0.0739(3) 0.0370(13) Uani 1 1 d . .
H33 H 0.648945 -0.424311 0.033242 0.044 Uiso 1 1 calc R U
C34 C 0.7878(4) -0.3167(4) 0.0651(3) 0.0345(12) Uani 1 1 d . .
C35 C 0.8489(4) -0.2538(3) 0.1274(3) 0.0317(12) Uani 1 1 d . .
H35 H 0.906794 -0.206545 0.123125 0.038 Uiso 1 1 calc R U
C36 C 0.8268(4) -0.2585(3) 0.1966(2) 0.0255(11) Uani 1 1 d . .
C37 C 0.8203(5) -0.3175(4) -0.0114(3) 0.0508(16) Uani 1 1 d . .
C38 C 0.8461(9) -0.4054(6) -0.0542(4) 0.118(4) Uani 1 1 d . .
H38A H 0.779634 -0.451390 -0.051764 0.177 Uiso 1 1 calc R U
H38B H 0.853181 -0.407873 -0.103800 0.177 Uiso 1 1 calc R U
H38C H 0.922338 -0.414101 -0.034683 0.177 Uiso 1 1 calc R U
C39 C 0.9179(8) -0.2432(6) -0.0123(4) 0.131(5) Uani 1 1 d . .
H39A H 0.896511 -0.187964 0.016194 0.197 Uiso 1 1 calc R U
H39B H 0.995089 -0.249711 0.007784 0.197 Uiso 1 1 calc R U
H39C H 0.925933 -0.243483 -0.061333 0.197 Uiso 1 1 calc R U
C40 C 0.7029(8) -0.3085(9) -0.0532(4) 0.136(5) Uani 1 1 d . .
H40A H 0.635869 -0.355826 -0.054269 0.205 Uiso 1 1 calc R U
H40B H 0.679970 -0.252131 -0.029199 0.205 Uiso 1 1 calc R U
H40C H 0.720688 -0.311918 -0.102015 0.205 Uiso 1 1 calc R U
C41 C 0.3829(5) -0.3531(4) 0.0875(3) 0.0443(14) Uani 1 1 d . .
H41A H 0.293360 -0.364961 0.087568 0.053 Uiso 1 1 calc R U
H41B H 0.408508 -0.407044 0.057996 0.053 Uiso 1 1 calc R U
C42 C 0.4223(4) -0.2797(3) 0.0566(3) 0.0334(12) Uani 1 1 d . .
C43 C 0.4985(5) -0.2007(4) 0.0952(3) 0.0440(14) Uani 1 1 d . .
H43 H 0.529034 -0.191023 0.142587 0.053 Uiso 1 1 calc R U
C44 C 0.5290(5) -0.1362(4) 0.0627(3) 0.0499(15) Uani 1 1 d . .
H44 H 0.579859 -0.082177 0.088081 0.060 Uiso 1 1 calc R U
C45 C 0.4838(5) -0.1520(4) -0.0074(3) 0.0468(15) Uani 1 1 d . .
H45 H 0.505676 -0.107770 -0.028645 0.056 Uiso 1 1 calc R U
C46 C 0.3805(5) -0.2904(4) -0.0138(3) 0.0376(13) Uani 1 1 d . .
H46 H 0.328995 -0.343769 -0.040100 0.045 Uiso 1 1 calc R U
C47 C 0.8359(5) -0.3965(4) 0.2746(3) 0.0425(14) Uani 1 1 d . .
H47A H 0.916506 -0.359301 0.277383 0.051 Uiso 1 1 calc R U
H47B H 0.828596 -0.448279 0.231480 0.051 Uiso 1 1 calc R U
C48 C 0.8259(5) -0.4257(4) 0.3402(3) 0.0366(12) Uani 1 1 d . .
C49 C 0.9004(5) -0.3804(4) 0.4033(3) 0.0522(15) Uani 1 1 d . .
H49 H 0.954388 -0.327647 0.407090 0.063 Uiso 1 1 calc R U
C50 C 0.8949(6) -0.4131(5) 0.4608(3) 0.0638(18) Uani 1 1 d . .
H50 H 0.942957 -0.382416 0.504173 0.077 Uiso 1 1 calc R U
C51 C 0.8167(6) -0.4921(4) 0.4522(3) 0.0518(15) Uani 1 1 d . .
H51 H 0.814713 -0.515328 0.490472 0.062 Uiso 1 1 calc R U
C52 C 0.7483(5) -0.5030(4) 0.3371(3) 0.0385(13) Uani 1 1 d . .
H52 H 0.696673 -0.533153 0.294958 0.046 Uiso 1 1 calc R U
C53 C 0.3660(5) -0.1911(4) 0.4025(3) 0.0488(15) Uani 1 1 d . .
H53A H 0.277225 -0.209861 0.390524 0.059 Uiso 1 1 calc R U
H53B H 0.381858 -0.130689 0.436103 0.059 Uiso 1 1 calc R U
C54 C 0.4141(4) -0.2522(3) 0.4364(3) 0.0328(12) Uani 1 1 d . .
C55 C 0.5015(5) -0.3013(4) 0.4076(3) 0.0396(13) Uani 1 1 d . .
H55 H 0.534646 -0.297977 0.364810 0.047 Uiso 1 1 calc R U
C56 C 0.5397(5) -0.3552(4) 0.4423(3) 0.0425(14) Uani 1 1 d . .
H56 H 0.599680 -0.388578 0.423455 0.051 Uiso 1 1 calc R U
C57 C 0.4891(5) -0.3602(4) 0.5053(3) 0.0412(13) Uani 1 1 d . .
H57 H 0.514240 -0.398544 0.527668 0.049 Uiso 1 1 calc R U
C58 C 0.3693(5) -0.2594(4) 0.5009(3) 0.0393(13) Uani 1 1 d . .
H58 H 0.310799 -0.225368 0.521235 0.047 Uiso 1 1 calc R U
C59 C 0.7908(5) 0.0065(4) 0.2700(3) 0.0425(14) Uani 1 1 d . .
H59A H 0.876948 0.004807 0.280562 0.051 Uiso 1 1 calc R U
H59B H 0.766746 0.053111 0.309585 0.051 Uiso 1 1 calc R U
C60 C 0.7773(4) 0.0271(4) 0.2014(3) 0.0363(13) Uani 1 1 d . .
C61 C 0.8371(5) -0.0122(4) 0.1423(3) 0.0542(16) Uani 1 1 d . .
H61 H 0.881118 -0.056529 0.143158 0.065 Uiso 1 1 calc R U
C62 C 0.8317(6) 0.0141(5) 0.0819(4) 0.067(2) Uani 1 1 d . .
H62 H 0.870235 -0.013248 0.041002 0.080 Uiso 1 1 calc R U
C63 C 0.7696(6) 0.0805(4) 0.0823(3) 0.0555(17) Uani 1 1 d . .
H63 H 0.768728 0.099396 0.041736 0.067 Uiso 1 1 calc R U
C64 C 0.7146(4) 0.0912(3) 0.1963(3) 0.0343(12) Uani 1 1 d . .
H64 H 0.672085 0.117321 0.235668 0.041 Uiso 1 1 calc R U
N1 N 0.4102(4) -0.2279(3) -0.0466(2) 0.0404(11) Uani 1 1 d . .
N2 N 0.7426(4) -0.5381(3) 0.3916(2) 0.0429(11) Uani 1 1 d . .
N3 N 0.7098(4) 0.1194(3) 0.1388(2) 0.0452(12) Uani 1 1 d . .
N4 N 0.4050(4) -0.3118(3) 0.5354(2) 0.0392(11) Uani 1 1 d . .
O1 O 0.4381(3) -0.3277(2) 0.15960(17) 0.0332(8) Uani 1 1 d . .
O2 O 0.7388(3) -0.3467(2) 0.26937(16) 0.0301(8) Uani 1 1 d . .
O3 O 0.7142(3) -0.0786(2) 0.26442(16) 0.0289(7) Uani 1 1 d . .
O4 O 0.4274(3) -0.1941(2) 0.33846(17) 0.0337(8) Uani 1 1 d . .
S1 S 0.92402(10) -0.17924(9) 0.27022(6) 0.0302(3) Uani 1 1 d . .
S2 S 0.55073(11) 0.00391(9) 0.38197(7) 0.0379(3) Uani 1 1 d . .
S3 S 0.19444(11) -0.29295(10) 0.23118(9) 0.0453(4) Uani 1 1 d . .
S4 S 0.57171(12) -0.48758(9) 0.14472(8) 0.0407(3) Uani 1 1 d . .

loop_
_atom_site_aniso_label
_atom_site_aniso_U_11
_atom_site_aniso_U_22
_atom_site_aniso_U_33
_atom_site_aniso_U_23
_atom_site_aniso_U_13
_atom_site_aniso_U_12
Cu1 0.0752(5) 0.0452(5) 0.0362(4) 0.0207(4) 0.0009(3) 0.0140(4)
Cu2 0.0780(5) 0.0516(5) 0.0463(5) 0.0303(4) 0.0084(4) 0.0087(4)
Cu3 0.0767(5) 0.0557(6) 0.0455(5) 0.0187(4) 0.0006(4) 0.0078(4)
Br1 0.0501(3) 0.0678(5) 0.0478(4) 0.0231(3) 0.0085(3) 0.0041(3)
Br2 0.0506(3) 0.0491(4) 0.0519(4) 0.0204(3) -0.0080(3) 0.0062(3)
Br3 0.0482(3) 0.0489(4) 0.0381(3) 0.0107(3) 0.0049(2) 0.0142(3)
C1 0.034(3) 0.020(3) 0.023(3) 0.006(2) -0.0050(19) 0.000(2)
C2 0.028(2) 0.025(3) 0.022(3) 0.002(2) -0.0042(18) 0.006(2)
C3 0.040(3) 0.029(3) 0.021(3) 0.004(2) 0.0025(19) 0.010(2)
C4 0.034(3) 0.028(3) 0.024(3) 0.007(2) -0.0028(19) 0.003(2)
C5 0.032(2) 0.023(3) 0.028(3) 0.007(2) -0.0017(19) 0.008(2)
C6 0.026(2) 0.021(3) 0.024(3) 0.004(2) 0.0040(18) 0.0054(19)
C7 0.055(3) 0.039(4) 0.023(3) 0.012(3) -0.003(2) 0.013(3)
C8 0.069(4) 0.051(4) 0.028(3) 0.006(3) -0.007(3) 0.003(3)
C9 0.147(7) 0.080(6) 0.042(4) 0.038(4) -0.031(4) -0.053(5)
C10 0.119(6) 0.125(8) 0.039(4) 0.016(4) -0.018(4) 0.081(6)
C11 0.032(3) 0.031(3) 0.024(3) 0.013(2) 0.0067(19) 0.013(2)
C12 0.027(2) 0.029(3) 0.025(3) 0.006(2) 0.0051(18) 0.012(2)
C13 0.030(3) 0.022(3) 0.033(3) 0.010(2) 0.0062(19) 0.008(2)
C14 0.031(2) 0.025(3) 0.026(3) 0.015(2) 0.0034(19) 0.005(2)
C15 0.030(3) 0.034(3) 0.035(3) 0.015(3) 0.001(2) 0.007(2)
C16 0.029(3) 0.025(3) 0.036(3) 0.011(2) 0.004(2) 0.008(2)
C17 0.041(3) 0.027(3) 0.030(3) 0.016(2) -0.001(2) 0.008(2)
C18 0.063(4) 0.054(4) 0.049(4) 0.031(3) -0.019(3) 0.005(3)
C19 0.108(5) 0.075(5) 0.044(4) 0.022(4) 0.005(3) 0.058(4)
C20 0.056(4) 0.064(5) 0.067(4) 0.048(4) -0.002(3) 0.003(3)
C21 0.035(3) 0.023(3) 0.024(3) 0.010(2) 0.0008(19) -0.006(2)
C22 0.028(2) 0.027(3) 0.035(3) 0.014(2) -0.001(2) 0.000(2)
C23 0.032(3) 0.029(3) 0.034(3) 0.016(2) 0.012(2) 0.008(2)
C24 0.032(3) 0.020(3) 0.023(3) 0.004(2) 0.0005(19) 0.001(2)
C25 0.030(3) 0.023(3) 0.033(3) 0.014(2) 0.002(2) 0.007(2)
C26 0.026(2) 0.019(3) 0.032(3) 0.003(2) 0.0031(19) -0.0003(19)
C27 0.032(3) 0.024(3) 0.028(3) 0.010(2) 0.0032(19) 0.001(2)
C28 0.041(3) 0.049(4) 0.043(3) 0.023(3) 0.015(2) 0.006(3)
C29 0.053(3) 0.030(3) 0.042(3) 0.016(3) 0.005(2) -0.004(2)
C30 0.053(3) 0.045(4) 0.033(3) 0.022(3) 0.000(2) 0.005(3)
C31 0.033(3) 0.024(3) 0.026(3) 0.007(2) 0.0138(19) 0.008(2)
C32 0.030(3) 0.025(3) 0.027(3) 0.005(2) 0.0091(19) -0.002(2)
C33 0.044(3) 0.028(3) 0.027(3) -0.003(2) 0.009(2) -0.004(2)
C34 0.039(3) 0.036(3) 0.025(3) 0.008(2) 0.012(2) 0.001(2)
C35 0.035(3) 0.029(3) 0.027(3) 0.008(2) 0.006(2) -0.004(2)
C36 0.028(2) 0.020(3) 0.026(3) 0.005(2) 0.0040(18) 0.0035(19)
C37 0.076(4) 0.043(4) 0.022(3) 0.005(3) 0.014(3) -0.010(3)
C38 0.219(10) 0.067(6) 0.076(6) 0.023(5) 0.099(7) 0.036(6)
C39 0.171(8) 0.122(8) 0.035(4) -0.004(5) 0.033(5) -0.093(7)
C40 0.118(7) 0.266(15) 0.041(5) 0.072(7) 0.013(4) 0.033(8)
C41 0.063(3) 0.039(4) 0.028(3) 0.016(3) -0.007(2) -0.008(3)
C42 0.045(3) 0.030(3) 0.026(3) 0.014(2) 0.002(2) -0.001(2)
C43 0.058(3) 0.040(4) 0.031(3) 0.017(3) -0.002(2) -0.009(3)
C44 0.068(4) 0.035(4) 0.040(4) 0.016(3) -0.005(3) -0.016(3)
C45 0.059(4) 0.046(4) 0.042(4) 0.029(3) 0.008(3) 0.002(3)
C46 0.049(3) 0.025(3) 0.037(3) 0.012(3) 0.001(2) -0.002(2)
C47 0.052(3) 0.038(4) 0.048(4) 0.022(3) 0.021(3) 0.021(3)
C48 0.045(3) 0.032(3) 0.038(3) 0.015(3) 0.012(2) 0.014(2)
C49 0.063(4) 0.038(4) 0.055(4) 0.015(3) 0.001(3) 0.006(3)
C50 0.083(5) 0.055(5) 0.042(4) 0.004(4) -0.019(3) 0.005(4)
C51 0.089(4) 0.041(4) 0.030(3) 0.014(3) 0.005(3) 0.018(3)
C52 0.050(3) 0.040(4) 0.029(3) 0.014(3) 0.005(2) 0.012(3)
C53 0.065(4) 0.056(4) 0.046(4) 0.031(3) 0.026(3) 0.033(3)
C54 0.046(3) 0.029(3) 0.030(3) 0.016(2) 0.003(2) 0.010(2)
C55 0.050(3) 0.041(4) 0.034(3) 0.019(3) 0.005(2) 0.013(3)
C56 0.046(3) 0.041(4) 0.047(4) 0.020(3) -0.001(2) 0.015(3)
C57 0.058(3) 0.030(3) 0.042(3) 0.021(3) -0.008(3) 0.008(3)
C58 0.051(3) 0.035(3) 0.039(3) 0.018(3) 0.007(2) 0.015(3)
C59 0.064(3) 0.029(3) 0.031(3) 0.013(3) -0.012(2) -0.004(3)
C60 0.044(3) 0.030(3) 0.034(3) 0.014(3) -0.003(2) -0.001(2)
C61 0.063(4) 0.057(5) 0.057(4) 0.027(4) 0.015(3) 0.031(3)
C62 0.091(5) 0.075(5) 0.056(4) 0.032(4) 0.040(4) 0.050(4)
C63 0.087(4) 0.055(5) 0.038(4) 0.028(3) 0.024(3) 0.024(4)
C64 0.048(3) 0.031(3) 0.027(3) 0.011(3) 0.004(2) 0.010(2)
N1 0.058(3) 0.033(3) 0.035(3) 0.017(2) 0.006(2) 0.009(2)
N2 0.071(3) 0.030(3) 0.031(3) 0.014(2) 0.005(2) 0.012(2)
N3 0.068(3) 0.042(3) 0.033(3) 0.016(2) 0.011(2) 0.020(2)
N4 0.053(3) 0.034(3) 0.032(3) 0.015(2) -0.0018(19) 0.004(2)
O1 0.0392(18) 0.031(2) 0.031(2) 0.0175(17) -0.0005(14) -0.0040(15)
O2 0.0399(18) 0.030(2) 0.0255(19) 0.0135(16) 0.0121(14) 0.0094(15)
O3 0.0402(18) 0.026(2) 0.0210(18) 0.0089(15) -0.0043(13) 0.0056(14)
O4 0.0411(19) 0.041(2) 0.032(2) 0.0242(18) 0.0083(14) 0.0172(16)
S1 0.0277(6) 0.0319(8) 0.0260(7) 0.0027(6) 0.0039(5) 0.0042(5)
S2 0.0427(7) 0.0374(9) 0.0299(7) -0.0004(6) -0.0069(5) 0.0200(6)
S3 0.0301(7) 0.0334(9) 0.0815(11) 0.0325(8) 0.0003(6) 0.0043(6)
S4 0.0449(8) 0.0228(8) 0.0461(8) 0.0025(6) 0.0235(6) -0.0025(6)

loop_
_atom_type_symbol
_atom_type_description
_atom_type_scat_dispersion_real
_atom_type_scat_dispersion_imag
_atom_type_scat_source
C C 0.0033 0.0016 'International Tables Vol C Tables 4.2.6.8 and 6.1.1.4'
H H 0.0000 0.0000 'International Tables Vol C Tables 4.2.6.8 and 6.1.1.4'
N N 0.0061 0.0033 'International Tables Vol C Tables 4.2.6.8 and 6.1.1.4'
O O 0.0106 0.0060 'International Tables Vol C Tables 4.2.6.8 and 6.1.1.4'
S S 0.1246 0.1234 'International Tables Vol C Tables 4.2.6.8 and 6.1.1.4'
Cu Cu 0.3201 1.2651 'International Tables Vol C Tables 4.2.6.8 and 6.1.1.4'
Br Br -0.2901 2.4595 'International Tables Vol C Tables 4.2.6.8 and 6.1.1.4'

loop_
_geom_angle_atom_site_label_1
_geom_angle_atom_site_label_2
_geom_angle_atom_site_label_3
_geom_angle
_geom_angle_site_symmetry_1
_geom_angle_site_symmetry_3
N1 Cu1 N3 104.32(18) . 2_655
N1 Cu1 Br3 126.36(12) . 2_645
N3 Cu1 Br3 104.46(12) 2_655 2_645
N1 Cu1 Br1 104.88(13) . .
N3 Cu1 Br1 105.18(13) 2_655 .
Br3 Cu1 Br1 109.82(3) 2_645 .
N1 Cu1 Cu3 154.56(13) . 2_645
N3 Cu1 Cu3 82.45(13) 2_655 2_645
Br3 Cu1 Cu3 73.53(3) 2_645 2_645
Br1 Cu1 Cu3 49.95(2) . 2_645
N4 Cu2 N2 110.67(18) 2_646 .
N4 Cu2 Br3 120.89(12) 2_646 .
N2 Cu2 Br3 107.17(12) . .
N4 Cu2 Br2 104.18(13) 2_646 .
N2 Cu2 Br2 101.62(13) . .
Br3 Cu2 Br2 110.66(4) . .
N4 Cu2 Cu3 153.67(13) 2_646 .
N2 Cu2 Cu3 82.24(12) . .
Br3 Cu2 Cu3 73.55(3) . .
Br2 Cu2 Cu3 49.76(2) . .
Br1 Cu3 Br2 165.47(4) 2_645 .
Br1 Cu3 Cu2 131.56(4) 2_645 .
Br2 Cu3 Cu2 60.47(3) . .
Br1 Cu3 Cu1 59.05(3) 2_645 2_645
Br2 Cu3 Cu1 133.01(4) . 2_645
Cu2 Cu3 Cu1 96.06(3) . 2_645
Cu3 Br1 Cu1 70.99(3) 2_645 .
Cu3 Br2 Cu2 69.77(3) . .
Cu1 Br3 Cu2 116.86(3) 2_645 .
O3 C1 C6 121.0(4) . .
O3 C1 C2 120.5(4) . .
C6 C1 C2 118.3(4) . .
C3 C2 C1 120.0(4) . .
C3 C2 S2 117.3(3) . .
C1 C2 S2 122.0(3) . .
C2 C3 C4 123.2(4) . .
C2 C3 H3 118.4 . .
C4 C3 H3 118.4 . .
C5 C4 C3 115.0(4) . .
C5 C4 C7 123.8(4) . .
C3 C4 C7 121.2(4) . .
C6 C5 C4 123.5(4) . .
C6 C5 H5 118.3 . .
C4 C5 H5 118.3 . .
C5 C6 C1 119.7(4) . .
C5 C6 S1 118.1(3) . .
C1 C6 S1 121.5(3) . .
C4 C7 C8 109.9(4) . .
C4 C7 C9 109.1(4) . .
C8 C7 C9 108.7(5) . .
C4 C7 C10 111.8(4) . .
C8 C7 C10 106.0(5) . .
C9 C7 C10 111.3(6) . .
C7 C8 H8A 109.5 . .
C7 C8 H8B 109.5 . .
H8A C8 H8B 109.5 . .
C7 C8 H8C 109.5 . .
H8A C8 H8C 109.5 . .
H8B C8 H8C 109.5 . .
C7 C9 H9A 109.5 . .
C7 C9 H9B 109.5 . .
H9A C9 H9B 109.5 . .
C7 C9 H9C 109.5 . .
H9A C9 H9C 109.5 . .
H9B C9 H9C 109.5 . .
C7 C10 H10A 109.5 . .
C7 C10 H10B 109.5 . .
H10A C10 H10B 109.5 . .
C7 C10 H10C 109.5 . .
H10A C10 H10C 109.5 . .
H10B C10 H10C 109.5 . .
O4 C11 C12 121.2(4) . .
O4 C11 C16 120.3(4) . .
C12 C11 C16 118.5(4) . .
C13 C12 C11 120.9(4) . .
C13 C12 S2 116.2(4) . .
C11 C12 S2 122.3(4) . .
C12 C13 C14 121.3(4) . .
C12 C13 H13 119.3 . .
C14 C13 H13 119.3 . .
C15 C14 C13 117.3(4) . .
C15 C14 C17 122.1(4) . .
C13 C14 C17 120.6(4) . .
C14 C15 C16 122.0(4) . .
C14 C15 H15 119.0 . .
C16 C15 H15 119.0 . .
C11 C16 C15 119.9(4) . .
C11 C16 S3 124.9(4) . .
C15 C16 S3 114.7(4) . .
C19 C17 C18 109.2(5) . .
C19 C17 C20 109.3(5) . .
C18 C17 C20 106.7(4) . .
C19 C17 C14 109.5(4) . .
C18 C17 C14 111.0(4) . .
C20 C17 C14 111.1(4) . .
C17 C18 H18A 109.5 . .
C17 C18 H18B 109.5 . .
H18A C18 H18B 109.5 . .
C17 C18 H18C 109.5 . .
H18A C18 H18C 109.5 . .
H18B C18 H18C 109.5 . .
C17 C19 H19A 109.5 . .
C17 C19 H19B 109.5 . .
H19A C19 H19B 109.5 . .
C17 C19 H19C 109.5 . .
H19A C19 H19C 109.5 . .
H19B C19 H19C 109.5 . .
C17 C20 H20A 109.5 . .
C17 C20 H20B 109.5 . .
H20A C20 H20B 109.5 . .
C17 C20 H20C 109.5 . .
H20A C20 H20C 109.5 . .
H20B C20 H20C 109.5 . .
O1 C21 C22 120.1(4) . .
O1 C21 C26 120.8(4) . .
C22 C21 C26 119.2(4) . .
C23 C22 C21 120.1(4) . .
C23 C22 S3 115.1(3) . .
C21 C22 S3 124.2(4) . .
C24 C23 C22 122.0(4) . .
C24 C23 H23 119.0 . .
C22 C23 H23 119.0 . .
C23 C24 C25 117.3(4) . .
C23 C24 C27 122.0(4) . .
C25 C24 C27 120.6(4) . .
C24 C25 C26 121.9(4) . .
C24 C25 H25 119.1 . .
C26 C25 H25 119.1 . .
C21 C26 C25 119.4(4) . .
C21 C26 S4 124.2(4) . .
C25 C26 S4 115.6(4) . .
C29 C27 C28 108.1(4) . .
C29 C27 C24 109.9(4) . .
C28 C27 C24 111.6(4) . .
C29 C27 C30 108.5(4) . .
C28 C27 C30 107.9(4) . .
C24 C27 C30 110.8(4) . .
C27 C28 H28A 109.5 . .
C27 C28 H28B 109.5 . .
H28A C28 H28B 109.5 . .
C27 C28 H28C 109.5 . .
H28A C28 H28C 109.5 . .
H28B C28 H28C 109.5 . .
C27 C29 H29A 109.5 . .
C27 C29 H29B 109.5 . .
H29A C29 H29B 109.5 . .
C27 C29 H29C 109.5 . .
H29A C29 H29C 109.5 . .
H29B C29 H29C 109.5 . .
C27 C30 H30A 109.5 . .
C27 C30 H30B 109.5 . .
H30A C30 H30B 109.5 . .
C27 C30 H30C 109.5 . .
H30A C30 H30C 109.5 . .
H30B C30 H30C 109.5 . .
O2 C31 C36 120.6(4) . .
O2 C31 C32 120.6(4) . .
C36 C31 C32 118.5(4) . .
C33 C32 C31 120.3(4) . .
C33 C32 S4 117.1(4) . .
C31 C32 S4 121.8(4) . .
C32 C33 C34 121.6(5) . .
C32 C33 H33 119.2 . .
C34 C33 H33 119.2 . .
C35 C34 C33 117.1(4) . .
C35 C34 C37 122.8(4) . .
C33 C34 C37 120.1(5) . .
C34 C35 C36 122.3(4) . .
C34 C35 H35 118.8 . .
C36 C35 H35 118.8 . .
C31 C36 C35 119.6(4) . .
C31 C36 S1 123.1(4) . .
C35 C36 S1 116.7(3) . .
C39 C37 C38 113.0(6) . .
C39 C37 C34 114.0(5) . .
C38 C37 C34 110.6(5) . .
C39 C37 C40 106.1(7) . .
C38 C37 C40 103.9(7) . .
C34 C37 C40 108.6(5) . .
C37 C38 H38A 109.5 . .
C37 C38 H38B 109.5 . .
H38A C38 H38B 109.5 . .
C37 C38 H38C 109.5 . .
H38A C38 H38C 109.5 . .
H38B C38 H38C 109.5 . .
C37 C39 H39A 109.5 . .
C37 C39 H39B 109.5 . .
H39A C39 H39B 109.5 . .
C37 C39 H39C 109.5 . .
H39A C39 H39C 109.5 . .
H39B C39 H39C 109.5 . .
C37 C40 H40A 109.5 . .
C37 C40 H40B 109.5 . .
H40A C40 H40B 109.5 . .
C37 C40 H40C 109.5 . .
H40A C40 H40C 109.5 . .
H40B C40 H40C 109.5 . .
O1 C41 C42 109.2(4) . .
O1 C41 H41A 109.8 . .
C42 C41 H41A 109.8 . .
O1 C41 H41B 109.8 . .
C42 C41 H41B 109.8 . .
H41A C41 H41B 108.3 . .
C43 C42 C46 117.9(5) . .
C43 C42 C41 122.9(4) . .
C46 C42 C41 119.3(4) . .
C42 C43 C44 119.0(5) . .
C42 C43 H43 120.5 . .
C44 C43 H43 120.5 . .
C45 C44 C43 119.6(5) . .
C45 C44 H44 120.2 . .
C43 C44 H44 120.2 . .
N1 C45 C44 123.1(5) . .
N1 C45 H45 118.5 . .
C44 C45 H45 118.5 . .
N1 C46 C42 123.8(5) . .
N1 C46 H46 118.1 . .
C42 C46 H46 118.1 . .
O2 C47 C48 110.4(4) . .
O2 C47 H47A 109.6 . .
C48 C47 H47A 109.6 . .
O2 C47 H47B 109.6 . .
C48 C47 H47B 109.6 . .
H47A C47 H47B 108.1 . .
C52 C48 C49 117.9(5) . .
C52 C48 C47 120.1(5) . .
C49 C48 C47 121.8(5) . .
C50 C49 C48 120.1(6) . .
C50 C49 H49 120.0 . .
C48 C49 H49 120.0 . .
C51 C50 C49 118.0(6) . .
C51 C50 H50 121.0 . .
C49 C50 H50 121.0 . .
N2 C51 C50 123.5(5) . .
N2 C51 H51 118.2 . .
C50 C51 H51 118.2 . .
N2 C52 C48 123.7(5) . .
N2 C52 H52 118.2 . .
C48 C52 H52 118.2 . .
O4 C53 C54 108.3(4) . .
O4 C53 H53A 110.0 . .
C54 C53 H53A 110.0 . .
O4 C53 H53B 110.0 . .
C54 C53 H53B 110.0 . .
H53A C53 H53B 108.4 . .
C55 C54 C58 117.6(5) . .
C55 C54 C53 123.3(4) . .
C58 C54 C53 119.1(5) . .
C56 C55 C54 119.3(5) . .
C56 C55 H55 120.4 . .
C54 C55 H55 120.4 . .
C55 C56 C57 119.8(5) . .
C55 C56 H56 120.1 . .
C57 C56 H56 120.1 . .
N4 C57 C56 122.2(5) . .
N4 C57 H57 118.9 . .
C56 C57 H57 118.9 . .
N4 C58 C54 124.1(5) . .
N4 C58 H58 118.0 . .
C54 C58 H58 118.0 . .
O3 C59 C60 110.6(4) . .
O3 C59 H59A 109.5 . .
C60 C59 H59A 109.5 . .
O3 C59 H59B 109.5 . .
C60 C59 H59B 109.5 . .
H59A C59 H59B 108.1 . .
C64 C60 C61 117.0(5) . .
C64 C60 C59 121.7(5) . .
C61 C60 C59 121.0(5) . .
C60 C61 C62 119.6(5) . .
C60 C61 H61 120.2 . .
C62 C61 H61 120.2 . .
C63 C62 C61 119.4(6) . .
C63 C62 H62 120.3 . .
C61 C62 H62 120.3 . .
N3 C63 C62 122.2(5) . .
N3 C63 H63 118.9 . .
C62 C63 H63 118.9 . .
N3 C64 C60 124.7(5) . .
N3 C64 H64 117.6 . .
C60 C64 H64 117.6 . .
C45 N1 C46 116.6(4) . .
C45 N1 Cu1 119.7(4) . .
C46 N1 Cu1 123.6(4) . .
C52 N2 C51 116.8(5) . .
C52 N2 Cu2 121.7(4) . .
C51 N2 Cu2 119.0(4) . .
C63 N3 C64 117.1(5) . .
C63 N3 Cu1 120.0(4) . 2_655
C64 N3 Cu1 120.6(4) . 2_655
C58 N4 C57 117.0(4) . .
C58 N4 Cu2 124.3(4) . 2_646
C57 N4 Cu2 118.6(3) . 2_646
C21 O1 C41 114.2(3) . .
C31 O2 C47 107.7(3) . .
C1 O3 C59 108.6(3) . .
C11 O4 C53 115.3(3) . .
C36 S1 C6 105.7(2) . .
C2 S2 C12 107.6(2) . .
C16 S3 C22 110.2(2) . .
C26 S4 C32 108.3(2) . .

loop_
_geom_bond_atom_site_label_1
_geom_bond_atom_site_label_2
_geom_bond_distance
_geom_bond_site_symmetry_2
Cu1 N1 2.027(4) .
Cu1 N3 2.100(5) 2_655
Cu1 Br3 2.4409(9) 2_645
Cu1 Br1 2.5435(10) .
Cu1 Cu3 2.8040(10) 2_645
Cu2 N4 2.028(4) 2_646
Cu2 N2 2.076(5) .
Cu2 Br3 2.4475(9) .
Cu2 Br2 2.5943(10) .
Cu2 Cu3 2.7977(11) .
Cu3 Br1 2.2703(9) 2_645
Cu3 Br2 2.2761(9) .
C1 O3 1.376(5) .
C1 C6 1.397(6) .
C1 C2 1.400(6) .
C2 C3 1.375(6) .
C2 S2 1.772(5) .
C3 C4 1.402(6) .
C3 H3 0.9300 .
C4 C5 1.393(6) .
C4 C7 1.510(6) .
C5 C6 1.381(6) .
C5 H5 0.9300 .
C6 S1 1.775(4) .
C7 C8 1.521(8) .
C7 C9 1.524(8) .
C7 C10 1.529(8) .
C8 H8A 0.9600 .
C8 H8B 0.9600 .
C8 H8C 0.9600 .
C9 H9A 0.9600 .
C9 H9B 0.9600 .
C9 H9C 0.9600 .
C10 H10A 0.9600 .
C10 H10B 0.9600 .
C10 H10C 0.9600 .
C11 O4 1.378(5) .
C11 C12 1.386(7) .
C11 C16 1.390(6) .
C12 C13 1.382(6) .
C12 S2 1.781(5) .
C13 C14 1.396(6) .
C13 H13 0.9300 .
C14 C15 1.379(7) .
C14 C17 1.541(6) .
C15 C16 1.393(6) .
C15 H15 0.9300 .
C16 S3 1.773(5) .
C17 C19 1.514(8) .
C17 C18 1.521(7) .
C17 C20 1.535(7) .
C18 H18A 0.9600 .
C18 H18B 0.9600 .
C18 H18C 0.9600 .
C19 H19A 0.9600 .
C19 H19B 0.9600 .
C19 H19C 0.9600 .
C20 H20A 0.9600 .
C20 H20B 0.9600 .
C20 H20C 0.9600 .
C21 O1 1.383(5) .
C21 C22 1.392(6) .
C21 C26 1.389(7) .
C22 C23 1.384(6) .
C22 S3 1.775(5) .
C23 C24 1.376(7) .
C23 H23 0.9300 .
C24 C25 1.397(6) .
C24 C27 1.528(6) .
C25 C26 1.390(6) .
C25 H25 0.9300 .
C26 S4 1.773(4) .
C27 C29 1.525(7) .
C27 C28 1.534(6) .
C27 C30 1.536(6) .
C28 H28A 0.9600 .
C28 H28B 0.9600 .
C28 H28C 0.9600 .
C29 H29A 0.9600 .
C29 H29B 0.9600 .
C29 H29C 0.9600 .
C30 H30A 0.9600 .
C30 H30B 0.9600 .
C30 H30C 0.9600 .
C31 O2 1.379(5) .
C31 C36 1.394(6) .
C31 C32 1.397(6) .
C32 C33 1.386(7) .
C32 S4 1.776(5) .
C33 C34 1.399(6) .
C33 H33 0.9300 .
C34 C35 1.381(7) .
C34 C37 1.536(7) .
C35 C36 1.397(6) .
C35 H35 0.9300 .
C36 S1 1.772(5) .
C37 C39 1.466(8) .
C37 C38 1.478(10) .
C37 C40 1.560(10) .
C38 H38A 0.9600 .
C38 H38B 0.9600 .
C38 H38C 0.9600 .
C39 H39A 0.9600 .
C39 H39B 0.9600 .
C39 H39C 0.9600 .
C40 H40A 0.9600 .
C40 H40B 0.9600 .
C40 H40C 0.9600 .
C41 O1 1.421(6) .
C41 C42 1.492(7) .
C41 H41A 0.9700 .
C41 H41B 0.9700 .
C42 C43 1.375(7) .
C42 C46 1.383(7) .
C43 C44 1.374(7) .
C43 H43 0.9300 .
C44 C45 1.371(7) .
C44 H44 0.9300 .
C45 N1 1.332(7) .
C45 H45 0.9300 .
C46 N1 1.351(6) .
C46 H46 0.9300 .
C47 O2 1.458(6) .
C47 C48 1.492(7) .
C47 H47A 0.9700 .
C47 H47B 0.9700 .
C48 C52 1.366(7) .
C48 C49 1.378(8) .
C49 C50 1.375(8) .
C49 H49 0.9300 .
C50 C51 1.366(8) .
C50 H50 0.9300 .
C51 N2 1.345(7) .
C51 H51 0.9300 .
C52 N2 1.345(6) .
C52 H52 0.9300 .
C53 O4 1.422(6) .
C53 C54 1.499(7) .
C53 H53A 0.9700 .
C53 H53B 0.9700 .
C54 C55 1.367(7) .
C54 C58 1.389(7) .
C55 C56 1.363(7) .
C55 H55 0.9300 .
C56 C57 1.378(7) .
C56 H56 0.9300 .
C57 N4 1.337(7) .
C57 H57 0.9300 .
C58 N4 1.330(6) .
C58 H58 0.9300 .
C59 O3 1.450(6) .
C59 C60 1.482(7) .
C59 H59A 0.9700 .
C59 H59B 0.9700 .
C60 C64 1.359(7) .
C60 C61 1.371(8) .
C61 C62 1.372(8) .
C61 H61 0.9300 .
C62 C63 1.360(8) .
C62 H62 0.9300 .
C63 N3 1.334(7) .
C63 H63 0.9300 .
C64 N3 1.335(6) .
C64 H64 0.9300 .

loop_
_geom_torsion_atom_site_label_1
_geom_torsion_atom_site_label_2
_geom_torsion_atom_site_label_3
_geom_torsion_atom_site_label_4
_geom_torsion
_geom_torsion_site_symmetry_4
O3 C1 C2 C3 -170.4(4) .
C6 C1 C2 C3 4.8(7) .
O3 C1 C2 S2 0.0(6) .
C6 C1 C2 S2 175.2(3) .
C1 C2 C3 C4 0.6(8) .
S2 C2 C3 C4 -170.2(4) .
C2 C3 C4 C5 -5.3(7) .
C2 C3 C4 C7 173.7(5) .
C3 C4 C5 C6 4.9(7) .
C7 C4 C5 C6 -174.1(5) .
C4 C5 C6 C1 0.3(7) .
C4 C5 C6 S1 170.7(4) .
O3 C1 C6 C5 170.0(4) .
C2 C1 C6 C5 -5.2(7) .
O3 C1 C6 S1 -0.1(6) .
C2 C1 C6 S1 -175.3(3) .
C5 C4 C7 C8 131.0(5) .
C3 C4 C7 C8 -47.9(6) .
C5 C4 C7 C9 -109.9(6) .
C3 C4 C7 C9 71.1(7) .
C5 C4 C7 C10 13.6(8) .
C3 C4 C7 C10 -165.3(6) .
O4 C11 C12 C13 178.8(4) .
C16 C11 C12 C13 0.1(7) .
O4 C11 C12 S2 -10.6(6) .
C16 C11 C12 S2 170.7(3) .
C11 C12 C13 C14 0.9(7) .
S2 C12 C13 C14 -170.3(3) .
C12 C13 C14 C15 -1.7(7) .
C12 C13 C14 C17 176.5(4) .
C13 C14 C15 C16 1.7(7) .
C17 C14 C15 C16 -176.5(4) .
O4 C11 C16 C15 -178.9(4) .
C12 C11 C16 C15 -0.1(7) .
O4 C11 C16 S3 9.3(6) .
C12 C11 C16 S3 -172.0(4) .
C14 C15 C16 C11 -0.8(7) .
C14 C15 C16 S3 171.8(4) .
C15 C14 C17 C19 111.7(6) .
C13 C14 C17 C19 -66.5(6) .
C15 C14 C17 C18 -9.0(6) .
C13 C14 C17 C18 172.9(4) .
C15 C14 C17 C20 -127.5(5) .
C13 C14 C17 C20 54.3(6) .
O1 C21 C22 C23 178.6(4) .
C26 C21 C22 C23 -2.3(7) .
O1 C21 C22 S3 7.9(6) .
C26 C21 C22 S3 -173.0(4) .
C21 C22 C23 C24 -0.1(7) .
S3 C22 C23 C24 171.4(4) .
C22 C23 C24 C25 2.5(7) .
C22 C23 C24 C27 -176.2(4) .
C23 C24 C25 C26 -2.7(7) .
C27 C24 C25 C26 176.0(4) .
O1 C21 C26 C25 -178.8(4) .
C22 C21 C26 C25 2.1(7) .
O1 C21 C26 S4 -9.3(6) .
C22 C21 C26 S4 171.6(4) .
C24 C25 C26 C21 0.4(7) .
C24 C25 C26 S4 -169.9(4) .
C23 C24 C27 C29 116.8(5) .
C25 C24 C27 C29 -61.8(5) .
C23 C24 C27 C28 -3.1(6) .
C25 C24 C27 C28 178.3(4) .
C23 C24 C27 C30 -123.3(5) .
C25 C24 C27 C30 58.0(6) .
O2 C31 C32 C33 -167.6(4) .
C36 C31 C32 C33 6.9(7) .
O2 C31 C32 S4 2.0(6) .
C36 C31 C32 S4 176.5(3) .
C31 C32 C33 C34 -0.6(8) .
S4 C32 C33 C34 -170.7(4) .
C32 C33 C34 C35 -4.7(8) .
C32 C33 C34 C37 172.9(5) .
C33 C34 C35 C36 3.9(8) .
C37 C34 C35 C36 -173.7(5) .
O2 C31 C36 C35 166.8(4) .
C32 C31 C36 C35 -7.7(7) .
O2 C31 C36 S1 -3.9(6) .
C32 C31 C36 S1 -178.5(4) .
C34 C35 C36 C31 2.4(7) .
C34 C35 C36 S1 173.7(4) .
C35 C34 C37 C39 -2.6(10) .
C33 C34 C37 C39 179.8(7) .
C35 C34 C37 C38 126.0(7) .
C33 C34 C37 C38 -51.6(8) .
C35 C34 C37 C40 -120.7(7) .
C33 C34 C37 C40 61.8(8) .
O1 C41 C42 C43 -1.1(8) .
O1 C41 C42 C46 179.3(4) .
C46 C42 C43 C44 0.4(8) .
C41 C42 C43 C44 -179.2(5) .
C42 C43 C44 C45 -0.5(9) .
C43 C44 C45 N1 0.3(9) .
C43 C42 C46 N1 0.0(8) .
C41 C42 C46 N1 179.6(5) .
O2 C47 C48 C52 85.4(6) .
O2 C47 C48 C49 -99.9(6) .
C52 C48 C49 C50 -0.3(8) .
C47 C48 C49 C50 -175.1(5) .
C48 C49 C50 C51 1.8(9) .
C49 C50 C51 N2 -1.9(10) .
C49 C48 C52 N2 -1.3(8) .
C47 C48 C52 N2 173.6(5) .
O4 C53 C54 C55 -0.5(8) .
O4 C53 C54 C58 178.8(5) .
C58 C54 C55 C56 0.7(8) .
C53 C54 C55 C56 -180.0(5) .
C54 C55 C56 C57 0.6(8) .
C55 C56 C57 N4 -1.8(9) .
C55 C54 C58 N4 -1.0(8) .
C53 C54 C58 N4 179.6(5) .
O3 C59 C60 C64 107.8(6) .
O3 C59 C60 C61 -78.2(6) .
C64 C60 C61 C62 0.1(9) .
C59 C60 C61 C62 -174.2(6) .
C60 C61 C62 C63 1.6(10) .
C61 C62 C63 N3 -2.2(11) .
C61 C60 C64 N3 -1.5(8) .
C59 C60 C64 N3 172.7(5) .
C44 C45 N1 C46 0.1(8) .
C44 C45 N1 Cu1 177.3(4) .
C42 C46 N1 C45 -0.2(8) .
C42 C46 N1 Cu1 -177.3(4) .
C48 C52 N2 C51 1.2(8) .
C48 C52 N2 Cu2 -160.4(4) .
C50 C51 N2 C52 0.5(9) .
C50 C51 N2 Cu2 162.6(5) .
C62 C63 N3 C64 0.9(9) .
C62 C63 N3 Cu1 163.7(5) 2_655
C60 C64 N3 C63 1.0(8) .
C60 C64 N3 Cu1 -161.7(4) 2_655
C54 C58 N4 C57 -0.1(8) .
C54 C58 N4 Cu2 -175.8(4) 2_646
C56 C57 N4 C58 1.5(8) .
C56 C57 N4 Cu2 177.5(4) 2_646
C22 C21 O1 C41 -87.3(5) .
C26 C21 O1 C41 93.6(5) .
C42 C41 O1 C21 170.0(4) .
C36 C31 O2 C47 -83.5(5) .
C32 C31 O2 C47 90.9(5) .
C48 C47 O2 C31 -173.1(4) .
C6 C1 O3 C59 -89.6(5) .
C2 C1 O3 C59 85.5(5) .
C60 C59 O3 C1 178.9(4) .
C12 C11 O4 C53 92.9(5) .
C16 C11 O4 C53 -88.4(6) .
C54 C53 O4 C11 174.8(4) .
C31 C36 S1 C6 -52.5(4) .
C35 C36 S1 C6 136.5(4) .
C5 C6 S1 C36 126.5(4) .
C1 C6 S1 C36 -63.2(4) .
C3 C2 S2 C12 -132.4(4) .
C1 C2 S2 C12 57.0(4) .
C13 C12 S2 C2 -139.8(3) .
C11 C12 S2 C2 49.2(4) .
C11 C16 S3 C22 -44.7(5) .
C15 C16 S3 C22 143.1(4) .
C23 C22 S3 C16 139.2(4) .
C21 C22 S3 C16 -49.7(5) .
C21 C26 S4 C32 41.2(5) .
C25 C26 S4 C32 -149.0(4) .
C33 C32 S4 C26 -124.8(4) .
C31 C32 S4 C26 65.3(5) .
